data_1508133
loop_
_publ_author_name
'Zhao, Haiyan'
'Gabba\"i, Fran\,cois P'

_publ_section_title
;
 A bidentate Lewis acid with a telluronium ion as an anion-binding site.
;
_journal_issue 11
_journal_name_full 'Nature chemistry'
_journal_page_first 984
_journal_page_last 990
_journal_paper_doi 10.1038/nchem.838
_journal_volume 2
_journal_year 2010
_chemical_formula_moiety 'C35 H36 B F Te'
_chemical_formula_sum 'C35 H36 B F Te'
_chemical_formula_weight 614.05
_chemical_melting_point ?
_chemical_name_common none
_chemical_name_systematic
; 
 ? 
;
_space_group_IT_number 14
_symmetry_cell_setting monoclinic
_symmetry_space_group_name_Hall '-P 2yn'
_symmetry_space_group_name_H-M 'P 1 21/n 1'
_atom_sites_solution_hydrogens geom
_atom_sites_solution_primary direct
_atom_sites_solution_secondary difmap
_audit_creation_method SHELXL-97
_cell_angle_alpha 90.00
_cell_angle_beta 93.7740(10)
_cell_angle_gamma 90.00
_cell_formula_units_Z 4
_cell_length_a 9.0099(9)
_cell_length_b 24.019(2)
_cell_length_c 13.2080(12)
_cell_measurement_reflns_used 5066
_cell_measurement_temperature 110(2)
_cell_measurement_theta_max 44.474
_cell_measurement_theta_min 4.589
_cell_volume 2852.1(5)
_computing_cell_refinement 'Bruker APEX-II'
_computing_data_collection 'Bruker APEX-II'
_computing_data_reduction 'Bruker APEX-II'
_computing_molecular_graphics 'Bruker SHELXTL'
_computing_publication_material 'Bruker SHELXTL'
_computing_structure_refinement 'SHELXL-97 (Sheldrick, 2008)'
_computing_structure_solution 'SHELXS-97 (Sheldrick, 2008)'
_diffrn_ambient_temperature 110(2)
_diffrn_measured_fraction_theta_full 1.000
_diffrn_measured_fraction_theta_max 1.000
_diffrn_measurement_device_type 'BRUKE APEX-II CCD'
_diffrn_measurement_method 'phi and omega scans'
_diffrn_radiation_monochromator graphite
_diffrn_radiation_source 'fine-focus sealed tube'
_diffrn_radiation_type MoK\a
_diffrn_radiation_wavelength 0.71073
_diffrn_reflns_av_R_equivalents 0.0627
_diffrn_reflns_av_sigmaI/netI 0.0641
_diffrn_reflns_limit_h_max 11
_diffrn_reflns_limit_h_min -11
_diffrn_reflns_limit_k_max 29
_diffrn_reflns_limit_k_min -29
_diffrn_reflns_limit_l_max 16
_diffrn_reflns_limit_l_min -16
_diffrn_reflns_number 29739
_diffrn_reflns_theta_full 26.00
_diffrn_reflns_theta_max 26.00
_diffrn_reflns_theta_min 1.70
_exptl_absorpt_coefficient_mu 1.072
_exptl_absorpt_correction_T_max 1.0000
_exptl_absorpt_correction_T_min 0.9127
_exptl_absorpt_correction_type multi-scan
_exptl_absorpt_process_details SADABS
_exptl_crystal_colour Colorless
_exptl_crystal_density_diffrn 1.430
_exptl_crystal_density_method 'not measured'
_exptl_crystal_description Block
_exptl_crystal_F_000 1248
_exptl_crystal_size_max 0.34
_exptl_crystal_size_mid 0.27
_exptl_crystal_size_min 0.16
_refine_diff_density_max 0.709
_refine_diff_density_min -0.632
_refine_diff_density_rms 0.090
_refine_ls_extinction_method none
_refine_ls_goodness_of_fit_ref 0.930
_refine_ls_hydrogen_treatment constr
_refine_ls_matrix_type full
_refine_ls_number_parameters 343
_refine_ls_number_reflns 5604
_refine_ls_number_restraints 0
_refine_ls_restrained_S_all 0.930
_refine_ls_R_factor_all 0.0510
_refine_ls_R_factor_gt 0.0345
_refine_ls_shift/su_max 0.001
_refine_ls_shift/su_mean 0.000
_refine_ls_structure_factor_coef Fsqd
_refine_ls_weighting_details 'calc w=1/[\s^2^(Fo^2^)+(0.0382P)^2^+0.0000P] where P=(Fo^2^+2Fc^2^)/3'
_refine_ls_weighting_scheme calc
_refine_ls_wR_factor_gt 0.0788
_refine_ls_wR_factor_ref 0.0835
_reflns_number_gt 4180
_reflns_number_total 5604
_reflns_threshold_expression I>2sigma(I)
_cod_data_source_file nchem.838-s3.cif
_cod_data_source_block 1-F
_cod_depositor_comments
;
The following automatic conversions were performed:

'_chemical_melting_point' value 'none' was changed to '?' - the value
is undefined or not given.

'_symmetry_cell_setting' value
'Monoclinic' changed to 'monoclinic' according to
/home/saulius/struct/CIF-dictionaries/cif_core.dic dictionary named
'cif_core.dic' version 2.4.1 from
2010-06-29.

'_exptl_absorpt_correction_type' value 'Multi-scan'
changed to 'multi-scan' according to
/home/saulius/struct/CIF-dictionaries/cif_core.dic dictionary named
'cif_core.dic' version 2.4.1 from 2010-06-29.

Automatic conversion script
Id: cif_fix_values 1891 2012-01-12 08:04:46Z andrius 
;
_cod_original_sg_symbol_H-M 'P 21/n'
_cod_database_code 1508133
_plat413_alert_2_b
;
PROBLEM: Short Inter XH3 .. XHn     H17B   ..  H32A    ..       1.99 Ang.
RESPONSE: This can be attributed to the congested structure of the molecule.
;
_plat413_alert_2_c
;
PROBLEM: Short Inter XH3 .. XHn     H6A    ..  H26B    ..       2.10 Ang.
         Short Inter XH3 .. XHn     H27B   ..  H31A    ..       2.11 Ang.
RESPONSE: This can be attributed to the congested structure of the molecule.
;

loop_
_symmetry_equiv_pos_as_xyz
'x, y, z'
'-x+1/2, y+1/2, -z+1/2'
'-x, -y, -z'
'x-1/2, -y-1/2, z-1/2'

loop_
_atom_site_label
_atom_site_type_symbol
_atom_site_fract_x
_atom_site_fract_y
_atom_site_fract_z
_atom_site_U_iso_or_equiv
_atom_site_adp_type
_atom_site_occupancy
_atom_site_symmetry_multiplicity
_atom_site_calc_flag
_atom_site_refinement_flags
Te1 Te 0.29192(3) 0.627985(9) 0.308127(17) 0.01916(8) Uani 1 1 d .
F1 F 0.3971(2) 0.71499(8) 0.38935(14) 0.0189(4) Uani 1 1 d .
C1 C 0.4452(4) 0.67139(14) 0.5572(3) 0.0178(8) Uani 1 1 d .
C2 C 0.5048(4) 0.68573(14) 0.6530(3) 0.0226(8) Uani 1 1 d .
H2A H 0.5927 0.7077 0.6577 0.027 Uiso 1 1 calc R
C3 C 0.4431(4) 0.66972(15) 0.7440(3) 0.0257(9) Uani 1 1 d .
H3A H 0.4894 0.6805 0.8077 0.031 Uiso 1 1 calc R
C4 C 0.3169(4) 0.63875(15) 0.7397(3) 0.0250(9) Uani 1 1 d .
H4A H 0.2738 0.6284 0.8007 0.030 Uiso 1 1 calc R
C5 C 0.1172(4) 0.58896(15) 0.6449(3) 0.0267(9) Uani 1 1 d .
H5A H 0.0761 0.5805 0.7075 0.032 Uiso 1 1 calc R
C6 C 0.0491(4) 0.56954(15) 0.5578(3) 0.0259(9) Uani 1 1 d .
H6A H -0.0387 0.5477 0.5589 0.031 Uiso 1 1 calc R
C7 C 0.1107(4) 0.58225(14) 0.4653(3) 0.0222(8) Uani 1 1 d .
H7A H 0.0643 0.5682 0.4039 0.027 Uiso 1 1 calc R
C8 C 0.2356(4) 0.61427(14) 0.4619(3) 0.0194(8) Uani 1 1 d .
C9 C 0.3133(4) 0.63714(14) 0.5519(3) 0.0183(8) Uani 1 1 d .
C10 C 0.2489(4) 0.62178(14) 0.6454(3) 0.0207(8) Uani 1 1 d .
C11 C 0.6209(4) 0.75371(14) 0.4906(2) 0.0186(8) Uani 1 1 d .
C12 C 0.7784(4) 0.75442(15) 0.5122(3) 0.0227(9) Uani 1 1 d .
C13 C 0.8553(4) 0.80471(15) 0.5239(3) 0.0226(8) Uani 1 1 d .
H13A H 0.9599 0.8038 0.5385 0.027 Uiso 1 1 calc R
C14 C 0.7848(4) 0.85572(15) 0.5148(3) 0.0235(9) Uani 1 1 d .
C15 C 0.6316(4) 0.85557(15) 0.5012(3) 0.0218(8) Uani 1 1 d .
H15A H 0.5802 0.8901 0.4984 0.026 Uiso 1 1 calc R
C16 C 0.5489(4) 0.80577(14) 0.4912(2) 0.0196(8) Uani 1 1 d .
C17 C 0.3810(4) 0.81175(15) 0.4848(3) 0.0240(9) Uani 1 1 d .
H17A H 0.3351 0.7748 0.4780 0.036 Uiso 1 1 calc R
H17B H 0.3495 0.8345 0.4257 0.036 Uiso 1 1 calc R
H17C H 0.3500 0.8297 0.5466 0.036 Uiso 1 1 calc R
C18 C 0.8724(4) 0.90969(15) 0.5196(3) 0.0286(9) Uani 1 1 d .
H18A H 0.8037 0.9413 0.5120 0.043 Uiso 1 1 calc R
H18B H 0.9405 0.9104 0.4647 0.043 Uiso 1 1 calc R
H18C H 0.9298 0.9123 0.5851 0.043 Uiso 1 1 calc R
C19 C 0.8678(4) 0.70164(15) 0.5253(3) 0.0313(10) Uani 1 1 d .
H19A H 0.9730 0.7110 0.5396 0.047 Uiso 1 1 calc R
H19B H 0.8563 0.6795 0.4629 0.047 Uiso 1 1 calc R
H19C H 0.8324 0.6801 0.5819 0.047 Uiso 1 1 calc R
C20 C 0.6155(4) 0.65149(14) 0.3912(3) 0.0184(8) Uani 1 1 d .
C21 C 0.6463(4) 0.66767(15) 0.2914(3) 0.0205(8) Uani 1 1 d .
C22 C 0.6799(4) 0.62821(15) 0.2196(3) 0.0219(8) Uani 1 1 d .
H22A H 0.6974 0.6403 0.1530 0.026 Uiso 1 1 calc R
C23 C 0.6889(4) 0.57155(15) 0.2417(3) 0.0240(9) Uani 1 1 d .
C24 C 0.6783(4) 0.55658(15) 0.3424(3) 0.0231(9) Uani 1 1 d .
H24A H 0.6967 0.5190 0.3620 0.028 Uiso 1 1 calc R
C25 C 0.6414(4) 0.59500(15) 0.4155(3) 0.0205(8) Uani 1 1 d .
C26 C 0.6320(4) 0.57076(15) 0.5218(3) 0.0236(9) Uani 1 1 d .
H26A H 0.6050 0.6003 0.5684 0.035 Uiso 1 1 calc R
H26B H 0.7287 0.5551 0.5451 0.035 Uiso 1 1 calc R
H26C H 0.5563 0.5414 0.5200 0.035 Uiso 1 1 calc R
C27 C 0.7018(4) 0.52816(17) 0.1601(3) 0.0337(10) Uani 1 1 d .
H27A H 0.7070 0.4911 0.1911 0.051 Uiso 1 1 calc R
H27B H 0.7921 0.5349 0.1245 0.051 Uiso 1 1 calc R
H27C H 0.6147 0.5303 0.1118 0.051 Uiso 1 1 calc R
C28 C 0.6354(5) 0.72708(15) 0.2552(3) 0.0300(10) Uani 1 1 d .
H28A H 0.6612 0.7290 0.1843 0.045 Uiso 1 1 calc R
H28B H 0.7044 0.7503 0.2973 0.045 Uiso 1 1 calc R
H28C H 0.5336 0.7406 0.2604 0.045 Uiso 1 1 calc R
C29 C 0.2175(4) 0.54959(14) 0.2503(3) 0.0193(8) Uani 1 1 d .
C30 C 0.0874(4) 0.54092(15) 0.1892(3) 0.0228(8) Uani 1 1 d .
H30A H 0.0149 0.5696 0.1807 0.027 Uiso 1 1 calc R
C31 C 0.0651(4) 0.49026(16) 0.1411(3) 0.0277(9) Uani 1 1 d .
H31A H -0.0223 0.4845 0.0982 0.033 Uiso 1 1 calc R
C32 C 0.1681(4) 0.44794(16) 0.1546(3) 0.0296(9) Uani 1 1 d .
H32A H 0.1508 0.4133 0.1213 0.036 Uiso 1 1 calc R
C33 C 0.2953(4) 0.45572(16) 0.2158(3) 0.0309(10) Uani 1 1 d .
H33A H 0.3654 0.4264 0.2262 0.037 Uiso 1 1 calc R
C34 C 0.3205(4) 0.50704(15) 0.2626(3) 0.0246(9) Uani 1 1 d .
H34A H 0.4097 0.5130 0.3036 0.029 Uiso 1 1 calc R
C35 C 0.0966(4) 0.67446(15) 0.2700(3) 0.0285(9) Uani 1 1 d .
H35A H 0.0231 0.6506 0.2333 0.043 Uiso 1 1 calc R
H35B H 0.1206 0.7060 0.2269 0.043 Uiso 1 1 calc R
H35C H 0.0556 0.6883 0.3321 0.043 Uiso 1 1 calc R
B1 B 0.5267(5) 0.69726(17) 0.4609(3) 0.0194(9) Uani 1 1 d .

loop_
_atom_site_aniso_label
_atom_site_aniso_U_11
_atom_site_aniso_U_22
_atom_site_aniso_U_33
_atom_site_aniso_U_23
_atom_site_aniso_U_13
_atom_site_aniso_U_12
Te1 0.02157(14) 0.01910(14) 0.01684(13) -0.00094(11) 0.00152(9) -0.00346(11)
F1 0.0224(11) 0.0180(11) 0.0160(11) 0.0003(8) -0.0018(9) -0.0009(9)
C1 0.023(2) 0.0151(18) 0.0157(19) -0.0002(15) 0.0007(15) 0.0047(15)
C2 0.027(2) 0.017(2) 0.024(2) -0.0001(16) 0.0004(17) 0.0037(16)
C3 0.039(2) 0.022(2) 0.016(2) -0.0023(16) 0.0029(18) 0.0075(18)
C4 0.033(2) 0.024(2) 0.018(2) 0.0060(16) 0.0066(17) 0.0095(18)
C5 0.026(2) 0.027(2) 0.029(2) 0.0123(18) 0.0114(18) 0.0109(18)
C6 0.020(2) 0.022(2) 0.036(2) 0.0071(18) 0.0060(18) 0.0021(16)
C7 0.021(2) 0.018(2) 0.027(2) 0.0049(16) 0.0017(17) 0.0031(16)
C8 0.021(2) 0.019(2) 0.0192(19) 0.0042(15) 0.0046(15) 0.0049(15)
C9 0.022(2) 0.0152(19) 0.0182(19) 0.0004(15) 0.0029(15) 0.0058(15)
C10 0.023(2) 0.0175(19) 0.022(2) 0.0029(16) 0.0078(16) 0.0081(16)
C11 0.025(2) 0.0192(19) 0.0118(18) 0.0002(15) 0.0040(15) 0.0012(16)
C12 0.026(2) 0.022(2) 0.019(2) -0.0015(16) -0.0012(16) -0.0008(17)
C13 0.024(2) 0.025(2) 0.018(2) -0.0029(16) -0.0018(16) -0.0032(17)
C14 0.034(2) 0.025(2) 0.0108(18) -0.0013(15) -0.0010(16) -0.0090(17)
C15 0.036(2) 0.0171(19) 0.0127(19) -0.0006(15) 0.0016(16) 0.0023(17)
C16 0.026(2) 0.022(2) 0.0103(18) -0.0020(15) -0.0005(15) -0.0009(16)
C17 0.027(2) 0.018(2) 0.027(2) -0.0034(16) 0.0050(17) 0.0014(16)
C18 0.038(3) 0.022(2) 0.025(2) 0.0012(17) -0.0018(18) -0.0098(18)
C19 0.024(2) 0.025(2) 0.044(3) -0.0070(19) -0.0064(19) 0.0021(18)
C20 0.0165(19) 0.0176(18) 0.021(2) -0.0011(15) 0.0007(15) -0.0036(15)
C21 0.017(2) 0.023(2) 0.022(2) -0.0022(16) 0.0002(16) -0.0044(16)
C22 0.0164(19) 0.029(2) 0.0208(19) -0.0028(17) 0.0029(15) -0.0026(17)
C23 0.018(2) 0.025(2) 0.029(2) -0.0104(17) 0.0000(17) 0.0043(16)
C24 0.018(2) 0.020(2) 0.031(2) -0.0038(17) -0.0019(17) 0.0026(16)
C25 0.017(2) 0.022(2) 0.022(2) 0.0002(16) -0.0004(16) -0.0019(16)
C26 0.025(2) 0.018(2) 0.027(2) 0.0014(16) 0.0012(17) 0.0023(16)
C27 0.033(2) 0.034(2) 0.033(2) -0.0099(19) -0.0033(19) 0.0067(19)
C28 0.043(3) 0.026(2) 0.022(2) -0.0008(17) 0.0091(19) -0.0077(19)
C29 0.022(2) 0.0175(19) 0.019(2) -0.0006(15) 0.0058(15) -0.0015(16)
C30 0.025(2) 0.020(2) 0.024(2) -0.0015(16) 0.0014(16) -0.0007(16)
C31 0.027(2) 0.031(2) 0.024(2) -0.0039(18) -0.0010(17) -0.0050(18)
C32 0.037(2) 0.024(2) 0.028(2) -0.0058(18) 0.0069(19) -0.0073(19)
C33 0.035(2) 0.024(2) 0.033(2) 0.0006(18) -0.0014(19) 0.0078(19)
C34 0.021(2) 0.028(2) 0.025(2) -0.0001(17) -0.0017(16) -0.0016(17)
C35 0.039(2) 0.024(2) 0.022(2) -0.0005(17) -0.0059(18) 0.0079(18)
B1 0.021(2) 0.019(2) 0.018(2) 0.0001(17) -0.0018(18) 0.0006(18)

loop_
_atom_type_symbol
_atom_type_description
_atom_type_scat_dispersion_real
_atom_type_scat_dispersion_imag
_atom_type_scat_source
C C 0.0033 0.0016 'International Tables Vol C Tables 4.2.6.8 and 6.1.1.4'
H H 0.0000 0.0000 'International Tables Vol C Tables 4.2.6.8 and 6.1.1.4'
B B 0.0013 0.0007 'International Tables Vol C Tables 4.2.6.8 and 6.1.1.4'
F F 0.0171 0.0103 'International Tables Vol C Tables 4.2.6.8 and 6.1.1.4'
Te Te -0.5308 1.6751 'International Tables Vol C Tables 4.2.6.8 and 6.1.1.4'

loop_
_geom_angle_atom_site_label_1
_geom_angle_atom_site_label_2
_geom_angle_atom_site_label_3
_geom_angle
C35 Te1 C29 98.29(14)
C35 Te1 C8 93.52(14)
C29 Te1 C8 96.61(13)
C35 Te1 F1 86.98(11)
C29 Te1 F1 174.03(11)
C8 Te1 F1 80.19(10)
B1 F1 Te1 106.68(18)
C2 C1 C9 117.1(3)
C2 C1 B1 116.7(3)
C9 C1 B1 126.2(3)
C1 C2 C3 124.0(4)
C1 C2 H2A 118.0
C3 C2 H2A 118.0
C4 C3 C2 119.3(4)
C4 C3 H3A 120.3
C2 C3 H3A 120.3
C3 C4 C10 120.6(3)
C3 C4 H4A 119.7
C10 C4 H4A 119.7
C6 C5 C10 121.8(3)
C6 C5 H5A 119.1
C10 C5 H5A 119.1
C5 C6 C7 118.7(4)
C5 C6 H6A 120.6
C7 C6 H6A 120.6
C8 C7 C6 121.6(4)
C8 C7 H7A 119.2
C6 C7 H7A 119.2
C7 C8 C9 122.8(3)
C7 C8 Te1 111.3(3)
C9 C8 Te1 125.9(2)
C1 C9 C10 118.7(3)
C1 C9 C8 127.5(3)
C10 C9 C8 113.8(3)
C4 C10 C5 118.5(3)
C4 C10 C9 120.3(3)
C5 C10 C9 121.2(3)
C16 C11 C12 116.1(3)
C16 C11 B1 120.4(3)
C12 C11 B1 123.4(3)
C13 C12 C11 120.8(3)
C13 C12 C19 117.2(3)
C11 C12 C19 122.0(3)
C14 C13 C12 122.4(3)
C14 C13 H13A 118.8
C12 C13 H13A 118.8
C15 C14 C13 117.3(3)
C15 C14 C18 121.4(3)
C13 C14 C18 121.3(3)
C14 C15 C16 122.1(3)
C14 C15 H15A 118.9
C16 C15 H15A 118.9
C11 C16 C15 120.8(3)
C11 C16 C17 122.8(3)
C15 C16 C17 116.3(3)
C16 C17 H17A 109.5
C16 C17 H17B 109.5
H17A C17 H17B 109.5
C16 C17 H17C 109.5
H17A C17 H17C 109.5
H17B C17 H17C 109.5
C14 C18 H18A 109.5
C14 C18 H18B 109.5
H18A C18 H18B 109.5
C14 C18 H18C 109.5
H18A C18 H18C 109.5
H18B C18 H18C 109.5
C12 C19 H19A 109.5
C12 C19 H19B 109.5
H19A C19 H19B 109.5
C12 C19 H19C 109.5
H19A C19 H19C 109.5
H19B C19 H19C 109.5
C25 C20 C21 115.8(3)
C25 C20 B1 125.8(3)
C21 C20 B1 117.5(3)
C22 C21 C20 120.8(3)
C22 C21 C28 116.3(3)
C20 C21 C28 122.8(3)
C21 C22 C23 122.4(3)
C21 C22 H22A 118.8
C23 C22 H22A 118.8
C24 C23 C22 116.6(3)
C24 C23 C27 121.3(3)
C22 C23 C27 122.1(4)
C23 C24 C25 121.9(3)
C23 C24 H24A 119.1
C25 C24 H24A 119.1
C24 C25 C20 121.6(3)
C24 C25 C26 114.5(3)
C20 C25 C26 123.9(3)
C25 C26 H26A 109.5
C25 C26 H26B 109.5
H26A C26 H26B 109.5
C25 C26 H26C 109.5
H26A C26 H26C 109.5
H26B C26 H26C 109.5
C23 C27 H27A 109.5
C23 C27 H27B 109.5
H27A C27 H27B 109.5
C23 C27 H27C 109.5
H27A C27 H27C 109.5
H27B C27 H27C 109.5
C21 C28 H28A 109.5
C21 C28 H28B 109.5
H28A C28 H28B 109.5
C21 C28 H28C 109.5
H28A C28 H28C 109.5
H28B C28 H28C 109.5
C34 C29 C30 119.3(3)
C34 C29 Te1 114.8(3)
C30 C29 Te1 125.0(3)
C31 C30 C29 119.3(3)
C31 C30 H30A 120.4
C29 C30 H30A 120.4
C32 C31 C30 120.9(4)
C32 C31 H31A 119.6
C30 C31 H31A 119.6
C33 C32 C31 120.3(4)
C33 C32 H32A 119.8
C31 C32 H32A 119.8
C32 C33 C34 119.2(4)
C32 C33 H33A 120.4
C34 C33 H33A 120.4
C29 C34 C33 121.0(3)
C29 C34 H34A 119.5
C33 C34 H34A 119.5
Te1 C35 H35A 109.5
Te1 C35 H35B 109.5
H35A C35 H35B 109.5
Te1 C35 H35C 109.5
H35A C35 H35C 109.5
H35B C35 H35C 109.5
F1 B1 C1 103.0(3)
F1 B1 C11 106.5(3)
C1 B1 C11 112.5(3)
F1 B1 C20 102.6(3)
C1 B1 C20 115.8(3)
C11 B1 C20 114.7(3)

loop_
_geom_bond_atom_site_label_1
_geom_bond_atom_site_label_2
_geom_bond_distance
Te1 C35 2.117(4)
Te1 C29 2.124(3)
Te1 C8 2.151(3)
Te1 F1 2.5064(18)
F1 B1 1.514(4)
C1 C2 1.385(5)
C1 C9 1.443(5)
C1 B1 1.633(5)
C2 C3 1.411(5)
C2 H2A 0.9500
C3 C4 1.357(5)
C3 H3A 0.9500
C4 C10 1.411(5)
C4 H4A 0.9500
C5 C6 1.350(5)
C5 C10 1.424(5)
C5 H5A 0.9500
C6 C7 1.408(5)
C6 H6A 0.9500
C7 C8 1.366(5)
C7 H7A 0.9500
C8 C9 1.448(5)
C9 C10 1.446(5)
C11 C16 1.409(5)
C11 C12 1.428(5)
C11 B1 1.634(5)
C12 C13 1.396(5)
C12 C19 1.506(5)
C13 C14 1.382(5)
C13 H13A 0.9500
C14 C15 1.380(5)
C14 C18 1.517(5)
C15 C16 1.411(5)
C15 H15A 0.9500
C16 C17 1.516(5)
C17 H17A 0.9800
C17 H17B 0.9800
C17 H17C 0.9800
C18 H18A 0.9800
C18 H18B 0.9800
C18 H18C 0.9800
C19 H19A 0.9800
C19 H19B 0.9800
C19 H19C 0.9800
C20 C25 1.410(5)
C20 C21 1.419(5)
C20 B1 1.671(5)
C21 C22 1.388(5)
C21 C28 1.506(5)
C22 C23 1.393(5)
C22 H22A 0.9500
C23 C24 1.387(5)
C23 C27 1.509(5)
C24 C25 1.391(5)
C24 H24A 0.9500
C25 C26 1.527(5)
C26 H26A 0.9800
C26 H26B 0.9800
C26 H26C 0.9800
C27 H27A 0.9800
C27 H27B 0.9800
C27 H27C 0.9800
C28 H28A 0.9800
C28 H28B 0.9800
C28 H28C 0.9800
C29 C34 1.382(5)
C29 C30 1.395(5)
C30 C31 1.381(5)
C30 H30A 0.9500
C31 C32 1.380(5)
C31 H31A 0.9500
C32 C33 1.371(5)
C32 H32A 0.9500
C33 C34 1.391(5)
C33 H33A 0.9500
C34 H34A 0.9500
C35 H35A 0.9800
C35 H35B 0.9800
C35 H35C 0.9800

loop_
_geom_torsion_atom_site_label_1
_geom_torsion_atom_site_label_2
_geom_torsion_atom_site_label_3
_geom_torsion_atom_site_label_4
_geom_torsion
C35 Te1 F1 B1 161.5(2)
C29 Te1 F1 B1 9.4(10)
C8 Te1 F1 B1 67.4(2)
C9 C1 C2 C3 -1.2(5)
B1 C1 C2 C3 176.2(3)
C1 C2 C3 C4 -0.6(6)
C2 C3 C4 C10 1.1(5)
C10 C5 C6 C7 0.0(5)
C5 C6 C7 C8 -1.0(5)
C6 C7 C8 C9 0.2(5)
C6 C7 C8 Te1 -177.5(3)
C35 Te1 C8 C7 65.1(3)
C29 Te1 C8 C7 -33.7(3)
F1 Te1 C8 C7 151.4(3)
C35 Te1 C8 C9 -112.5(3)
C29 Te1 C8 C9 148.8(3)
F1 Te1 C8 C9 -26.2(3)
C2 C1 C9 C10 2.3(5)
B1 C1 C9 C10 -174.7(3)
C2 C1 C9 C8 -176.3(3)
B1 C1 C9 C8 6.7(6)
C7 C8 C9 C1 -179.8(3)
Te1 C8 C9 C1 -2.5(5)
C7 C8 C9 C10 1.5(5)
Te1 C8 C9 C10 178.8(2)
C3 C4 C10 C5 179.5(3)
C3 C4 C10 C9 0.1(5)
C6 C5 C10 C4 -177.6(3)
C6 C5 C10 C9 1.8(5)
C1 C9 C10 C4 -1.9(5)
C8 C9 C10 C4 176.9(3)
C1 C9 C10 C5 178.8(3)
C8 C9 C10 C5 -2.4(5)
C16 C11 C12 C13 -5.5(5)
B1 C11 C12 C13 171.4(3)
C16 C11 C12 C19 173.3(3)
B1 C11 C12 C19 -9.8(5)
C11 C12 C13 C14 -0.4(5)
C19 C12 C13 C14 -179.2(3)
C12 C13 C14 C15 4.8(5)
C12 C13 C14 C18 -175.1(3)
C13 C14 C15 C16 -3.3(5)
C18 C14 C15 C16 176.6(3)
C12 C11 C16 C15 7.0(5)
B1 C11 C16 C15 -170.1(3)
C12 C11 C16 C17 -171.1(3)
B1 C11 C16 C17 11.9(5)
C14 C15 C16 C11 -2.7(5)
C14 C15 C16 C17 175.4(3)
C25 C20 C21 C22 8.4(5)
B1 C20 C21 C22 -161.6(3)
C25 C20 C21 C28 -175.5(3)
B1 C20 C21 C28 14.5(5)
C20 C21 C22 C23 -1.7(5)
C28 C21 C22 C23 -178.0(3)
C21 C22 C23 C24 -6.7(5)
C21 C22 C23 C27 170.3(3)
C22 C23 C24 C25 8.1(5)
C27 C23 C24 C25 -168.9(3)
C23 C24 C25 C20 -1.2(5)
C23 C24 C25 C26 178.9(3)
C21 C20 C25 C24 -7.0(5)
B1 C20 C25 C24 162.0(3)
C21 C20 C25 C26 172.9(3)
B1 C20 C25 C26 -18.1(5)
C35 Te1 C29 C34 -179.8(3)
C8 Te1 C29 C34 -85.3(3)
F1 Te1 C29 C34 -28.0(11)
C35 Te1 C29 C30 10.8(3)
C8 Te1 C29 C30 105.4(3)
F1 Te1 C29 C30 162.7(8)
C34 C29 C30 C31 -0.9(5)
Te1 C29 C30 C31 168.0(3)
C29 C30 C31 C32 1.4(6)
C30 C31 C32 C33 -0.4(6)
C31 C32 C33 C34 -1.2(6)
C30 C29 C34 C33 -0.7(5)
Te1 C29 C34 C33 -170.7(3)
C32 C33 C34 C29 1.7(6)
Te1 F1 B1 C1 -76.0(2)
Te1 F1 B1 C11 165.5(2)
Te1 F1 B1 C20 44.6(3)
C2 C1 B1 F1 -136.9(3)
C9 C1 B1 F1 40.1(4)
C2 C1 B1 C11 -22.7(4)
C9 C1 B1 C11 154.3(3)
C2 C1 B1 C20 111.9(4)
C9 C1 B1 C20 -71.1(4)
C16 C11 B1 F1 28.7(4)
C12 C11 B1 F1 -148.2(3)
C16 C11 B1 C1 -83.4(4)
C12 C11 B1 C1 99.7(4)
C16 C11 B1 C20 141.5(3)
C12 C11 B1 C20 -35.4(5)
C25 C20 B1 F1 -119.8(3)
C21 C20 B1 F1 49.0(4)
C25 C20 B1 C1 -8.5(5)
C21 C20 B1 C1 160.4(3)
C25 C20 B1 C11 125.1(4)
C21 C20 B1 C11 -66.0(4)

loop_
_cod_related_entry_id
_cod_related_entry_database
_cod_related_entry_code
1 ChemSpider 24723096
